data_4100220
_journal_name_full 'Journal of the American Chemical Society'
_journal_paper_doi 10.1021/ja051532o
_journal_year 2005
_chemical_formula_sum 'C21 H24 Ir N O4'
_chemical_formula_weight 546.61
_space_group_IT_number 14
_symmetry_cell_setting monoclinic
_symmetry_space_group_name_Hall '-P 2yn'
_symmetry_space_group_name_H-M 'P 1 21/n 1'
_cell_angle_alpha 90.00
_cell_angle_beta 94.113(2)
_cell_angle_gamma 90.00
_cell_formula_units_Z 2
_cell_length_a 8.1041(9)
_cell_length_b 9.6690(10)
_cell_length_c 13.2092(14)
_cell_measurement_temperature 298(2)
_cell_volume 1032.39(19)
_diffrn_ambient_temperature 298(2)
_exptl_crystal_density_diffrn 1.758
_exptl_crystal_density_meas 0
_cod_depositor_comments
;
The following automatic conversions were performed:
'_symmetry_cell_setting' value 'Monoclinic' changed to 'monoclinic'
according to '/home/saulius/struct/CIF-dictionaries/cif_core.dic'
dictionary named 'cif_core.dic' version 2.4.1 from 2010-06-29.

Automatic conversion script
Id: cif_fix_enum 1527 2010-12-29 10:47:43Z saulius 
;
_cod_original_sg_symbol_H-M 'P 21/n'
_cod_database_code 4100220

loop_
_symmetry_equiv_pos_as_xyz
'x, y, z'
'-x+1/2, y+1/2, -z+1/2'
'-x, -y, -z'
'x-1/2, -y-1/2, z-1/2'

loop_
_atom_site_label
_atom_site_type_symbol
_atom_site_fract_x
_atom_site_fract_y
_atom_site_fract_z
_atom_site_U_iso_or_equiv
_atom_site_adp_type
_atom_site_occupancy
_atom_site_symmetry_multiplicity
_atom_site_calc_flag
_atom_site_refinement_flags
_atom_site_disorder_assembly
_atom_site_disorder_group
Ir1 Ir 0.0000 0.5000 0.5000 0.03480(13) Uani 1 2 d S . .
O2 O 0.0847(6) 0.4631(4) 0.3622(3) 0.0365(10) Uani 1 1 d . . .
O1 O 0.1945(5) 0.6167(5) 0.5515(3) 0.0364(10) Uani 1 1 d . . .
N1 N 0.1195(7) 0.3205(6) 0.5573(4) 0.0369(13) Uani 0.50 1 d P . .
C1 C 0.4487(9) 0.7288(8) 0.5472(7) 0.0526(19) Uani 1 1 d . . .
H1A H 0.4464 0.8186 0.5162 0.079 Uiso 1 1 calc R . .
H1B H 0.5537 0.6858 0.5388 0.079 Uiso 1 1 calc R . .
H1C H 0.4330 0.7380 0.6182 0.079 Uiso 1 1 calc R . .
C2 C 0.3132(8) 0.6412(7) 0.4977(6) 0.0400(15) Uani 1 1 d . . .
C3 C 0.3302(9) 0.5963(8) 0.3992(6) 0.0487(18) Uani 1 1 d . . .
H3 H 0.4265 0.6235 0.3704 0.058 Uiso 1 1 calc R . .
C4 C 0.2213(9) 0.5156(7) 0.3380(5) 0.0434(16) Uani 1 1 d . . .
C5 C 0.2629(13) 0.4741(10) 0.2318(6) 0.069(3) Uani 1 1 d . . .
H5A H 0.2765 0.3756 0.2289 0.104 Uiso 1 1 calc R . .
H5B H 0.3637 0.5185 0.2159 0.104 Uiso 1 1 calc R . .
H5C H 0.1748 0.5019 0.1837 0.104 Uiso 1 1 calc R . .
C6 C 0.1195(7) 0.3205(6) 0.5573(4) 0.0369(13) Uani 0.50 1 d P . .
C7 C 0.1117(9) 0.1983(8) 0.5047(6) 0.0456(16) Uani 1 1 d . . .
H7 H 0.0523 0.1954 0.4429 0.055 Uiso 1 1 d . . .
C8 C 0.1883(10) 0.0802(8) 0.5420(7) 0.054(2) Uani 1 1 d . . .
H8 H 0.1797 -0.0012 0.5045 0.065 Uiso 1 1 calc R . .
C9 C 0.2764(11) 0.0817(9) 0.6333(7) 0.060(2) Uani 1 1 d . . .
H9 H 0.3301 0.0024 0.6583 0.072 Uiso 1 1 calc R . .
C10 C 0.2851(11) 0.2040(10) 0.6888(6) 0.061(2) Uani 1 1 d . . .
H10 H 0.3427 0.2065 0.7522 0.073 Uiso 1 1 calc R . .
C11 C 0.2078(10) 0.3220(8) 0.6495(5) 0.0479(18) Uani 1 1 d . . .
H11 H 0.2212 0.4052 0.6837 0.058 Uiso 1 1 d . . .

loop_
_atom_site_aniso_label
_atom_site_aniso_U_11
_atom_site_aniso_U_22
_atom_site_aniso_U_33
_atom_site_aniso_U_23
_atom_site_aniso_U_13
_atom_site_aniso_U_12
Ir1 0.03063(19) 0.0429(2) 0.03108(18) -0.00329(16) 0.00357(12) -0.00501(16)
O2 0.043(3) 0.033(2) 0.034(2) -0.0015(18) 0.0108(19) -0.0030(18)
O1 0.036(2) 0.035(2) 0.039(2) -0.0065(19) 0.0027(18) -0.0053(19)
N1 0.035(3) 0.039(3) 0.037(3) 0.002(3) 0.008(2) -0.004(2)
C1 0.038(4) 0.042(4) 0.078(5) -0.008(4) 0.009(4) -0.011(3)
C2 0.037(3) 0.029(3) 0.054(4) -0.001(3) 0.001(3) -0.008(3)
C3 0.040(4) 0.052(4) 0.056(4) -0.005(4) 0.016(3) -0.011(3)
C4 0.048(4) 0.041(4) 0.042(4) 0.002(3) 0.010(3) 0.008(3)
C5 0.073(6) 0.092(7) 0.046(5) -0.007(4) 0.025(4) -0.005(5)
C6 0.035(3) 0.039(3) 0.037(3) 0.002(3) 0.008(2) -0.004(2)
C7 0.046(4) 0.046(4) 0.045(4) 0.000(3) 0.004(3) -0.004(3)
C8 0.053(5) 0.035(4) 0.076(6) 0.004(4) 0.014(4) -0.006(3)
C9 0.072(6) 0.050(5) 0.059(5) 0.020(4) 0.014(4) 0.017(4)
C10 0.063(5) 0.078(6) 0.041(4) 0.016(4) 0.001(4) 0.010(4)
C11 0.055(4) 0.055(5) 0.034(3) -0.006(3) 0.002(3) 0.006(4)

loop_
_geom_bond_atom_site_label_1
_geom_bond_atom_site_label_2
_geom_bond_distance
_geom_bond_site_symmetry_2
_geom_bond_publ_flag
Ir1 O1 2.016(4) 3_566 ?
Ir1 O1 2.016(4) . ?
Ir1 O2 2.022(4) . ?
Ir1 O2 2.022(4) 3_566 ?
Ir1 C6 2.102(6) 3_566 ?
Ir1 N1 2.102(6) 3_566 ?
Ir1 N1 2.102(6) . ?
O2 C4 1.279(9) . ?
O1 C2 1.259(8) . ?
N1 C11 1.367(9) . ?
N1 C7 1.370(9) . ?
C1 C2 1.499(9) . ?
C2 C3 1.389(10) . ?
C3 C4 1.392(10) . ?
C4 C5 1.520(10) . ?
C7 C8 1.375(10) . ?
C8 C9 1.357(12) . ?
C9 C10 1.390(12) . ?
C10 C11 1.385(11) . ?
